data_7022922
loop_
_publ_author_name
'Han, Hong-Ling'
'Liu, Yan'
'Liu, Jing-Yu'
'Nomura, Kotohiro'
'Li, Yue-Sheng'

_publ_section_title
;
 Synthesis of binuclear phenoxyimino organoaluminum complexes and their
 use as the catalyst precursors for efficient ring-opening polymerisation
 of \e-caprolactone.
;
_journal_issue 34
_journal_name_full 'Dalton transactions (Cambridge, England : 2003)'
_journal_page_first 12346
_journal_page_last 12353
_journal_paper_doi 10.1039/c3dt50264c
_journal_volume 42
_journal_year 2013
_chemical_formula_sum 'C27 H40 Al2 Cl2 N2 O2'
_chemical_formula_weight 549.47
_chemical_name_systematic
;
?
;
_space_group_IT_number 15
_symmetry_cell_setting monoclinic
_symmetry_space_group_name_Hall '-C 2yc'
_symmetry_space_group_name_H-M 'C 1 2/c 1'
_atom_sites_solution_hydrogens geom
_atom_sites_solution_primary direct
_atom_sites_solution_secondary difmap
_audit_creation_method SHELXL-97
_cell_angle_alpha 90.00
_cell_angle_beta 121.377(2)
_cell_angle_gamma 90.00
_cell_formula_units_Z 4
_cell_length_a 17.697(2)
_cell_length_b 12.5736(14)
_cell_length_c 16.2599(19)
_cell_measurement_temperature 185(2)
_cell_volume 3089.0(6)
_computing_structure_refinement 'SHELXL-97 (Sheldrick, 1997)'
_computing_structure_solution 'SHELXS-97 (Sheldrick, 1990)'
_diffrn_ambient_temperature 185(2)
_diffrn_measured_fraction_theta_full 0.996
_diffrn_measured_fraction_theta_max 0.996
_diffrn_radiation_monochromator graphite
_diffrn_radiation_source 'fine-focus sealed tube'
_diffrn_radiation_type MoK\a
_diffrn_radiation_wavelength 0.71073
_diffrn_reflns_av_R_equivalents 0.0297
_diffrn_reflns_av_sigmaI/netI 0.0384
_diffrn_reflns_limit_h_max 17
_diffrn_reflns_limit_h_min -21
_diffrn_reflns_limit_k_max 15
_diffrn_reflns_limit_k_min -15
_diffrn_reflns_limit_l_max 19
_diffrn_reflns_limit_l_min -20
_diffrn_reflns_number 8379
_diffrn_reflns_theta_full 26.22
_diffrn_reflns_theta_max 26.22
_diffrn_reflns_theta_min 2.11
_exptl_absorpt_coefficient_mu 0.292
_exptl_absorpt_correction_T_max 0.9466
_exptl_absorpt_correction_T_min 0.9124
_exptl_absorpt_correction_type multi-scan
_exptl_crystal_density_diffrn 1.182
_exptl_crystal_density_method 'not measured'
_exptl_crystal_F_000 1168
_exptl_crystal_size_max 0.32
_exptl_crystal_size_mid 0.25
_exptl_crystal_size_min 0.19
_refine_diff_density_max 0.285
_refine_diff_density_min -0.312
_refine_diff_density_rms 0.044
_refine_ls_extinction_method none
_refine_ls_goodness_of_fit_ref 1.037
_refine_ls_hydrogen_treatment constr
_refine_ls_matrix_type full
_refine_ls_number_parameters 164
_refine_ls_number_reflns 3100
_refine_ls_number_restraints 0
_refine_ls_restrained_S_all 1.037
_refine_ls_R_factor_all 0.0634
_refine_ls_R_factor_gt 0.0421
_refine_ls_shift/su_max 0.000
_refine_ls_shift/su_mean 0.000
_refine_ls_structure_factor_coef Fsqd
_refine_ls_weighting_details 'calc w=1/[\s^2^(Fo^2^)+(0.0418P)^2^+2.7273P] where P=(Fo^2^+2Fc^2^)/3'
_refine_ls_weighting_scheme calc
_refine_ls_wR_factor_gt 0.0970
_refine_ls_wR_factor_ref 0.1087
_reflns_number_gt 2278
_reflns_number_total 3100
_reflns_threshold_expression >2sigma(I)
_cod_data_source_file c3dt50264c.txt
_cod_data_source_block 2
_cod_original_sg_symbol_H-M C2/c
_cod_database_code 7022922

loop_
_symmetry_equiv_pos_as_xyz
'x, y, z'
'-x, y, -z+1/2'
'x+1/2, y+1/2, z'
'-x+1/2, y+1/2, -z+1/2'
'-x, -y, -z'
'x, -y, z-1/2'
'-x+1/2, -y+1/2, -z'
'x+1/2, -y+1/2, z-1/2'

loop_
_atom_site_label
_atom_site_type_symbol
_atom_site_fract_x
_atom_site_fract_y
_atom_site_fract_z
_atom_site_U_iso_or_equiv
_atom_site_adp_type
_atom_site_occupancy
_atom_site_symmetry_multiplicity
_atom_site_calc_flag
_atom_site_refinement_flags
Al1 Al 0.24083(4) 0.47765(5) 0.14203(4) 0.03071(17) Uani 1 1 d .
C2 C 0.15614(15) 0.5855(2) 0.05759(17) 0.0517(6) Uani 1 1 d .
H2A H 0.1440 0.6348 0.0960 0.078 Uiso 1 1 calc R
H2B H 0.1010 0.5508 0.0094 0.078 Uiso 1 1 calc R
H2C H 0.1810 0.6248 0.0251 0.078 Uiso 1 1 calc R
C1 C 0.23369(17) 0.33202(19) 0.0965(2) 0.0564(7) Uani 1 1 d .
H1A H 0.2652 0.3271 0.0618 0.085 Uiso 1 1 calc R
H1B H 0.1715 0.3125 0.0532 0.085 Uiso 1 1 calc R
H1C H 0.2608 0.2834 0.1517 0.085 Uiso 1 1 calc R
O1 O 0.35082(8) 0.52368(11) 0.18861(9) 0.0328(3) Uani 1 1 d .
N1 N 0.24532(10) 0.48324(12) 0.26561(12) 0.0285(4) Uani 1 1 d .
C10 C 0.17271(13) 0.43845(17) 0.27850(16) 0.0394(5) Uani 1 1 d .
C13 C 0.14842(16) 0.5155(2) 0.3330(2) 0.0649(8) Uani 1 1 d .
H13A H 0.1977 0.5209 0.3999 0.097 Uiso 1 1 calc R
H13B H 0.0956 0.4896 0.3318 0.097 Uiso 1 1 calc R
H13C H 0.1363 0.5857 0.3025 0.097 Uiso 1 1 calc R
C12 C 0.09082(16) 0.4216(3) 0.1792(2) 0.0700(9) Uani 1 1 d .
H12A H 0.0693 0.4904 0.1471 0.105 Uiso 1 1 calc R
H12B H 0.0446 0.3871 0.1858 0.105 Uiso 1 1 calc R
H12C H 0.1059 0.3762 0.1407 0.105 Uiso 1 1 calc R
C11 C 0.2050(2) 0.3334(2) 0.3297(3) 0.0926(12) Uani 1 1 d .
H11A H 0.2226 0.2876 0.2938 0.139 Uiso 1 1 calc R
H11B H 0.1575 0.2990 0.3339 0.139 Uiso 1 1 calc R
H11C H 0.2560 0.3454 0.3947 0.139 Uiso 1 1 calc R
C9 C 0.31197(12) 0.52645(15) 0.34036(14) 0.0298(4) Uani 1 1 d .
H9 H 0.3084 0.5302 0.3966 0.036 Uiso 1 1 calc R
C4 C 0.49000(12) 0.60636(14) 0.28932(14) 0.0261(4) Uani 1 1 d .
C3 C 0.40854(12) 0.56623(14) 0.27289(14) 0.0256(4) Uani 1 1 d .
C7 C 0.45346(12) 0.61413(15) 0.43761(14) 0.0314(4) Uani 1 1 d .
H7 H 0.4409 0.6172 0.4877 0.038 Uiso 1 1 calc R
C5 C 0.54991(12) 0.64776(15) 0.37940(15) 0.0315(4) Uani 1 1 d .
H5 H 0.6052 0.6734 0.3911 0.038 Uiso 1 1 calc R
C8 C 0.39134(12) 0.56974(14) 0.34840(14) 0.0268(4) Uani 1 1 d .
C6 C 0.53231(13) 0.65322(16) 0.45316(15) 0.0339(5) Uani 1 1 d .
H6 H 0.5743 0.6836 0.5136 0.041 Uiso 1 1 calc R
Cl1 Cl 0.51135(7) 0.74701(7) 0.66827(6) 0.0952(3) Uani 1 1 d .
C14 C 0.5000 0.6710(3) 0.7500 0.0582(10) Uani 1 2 d S
H14A H 0.5526 0.6246 0.7856 0.070 Uiso 0.50 1 calc PR
H14B H 0.4474 0.6246 0.7144 0.070 Uiso 0.50 1 calc PR

loop_
_atom_site_aniso_label
_atom_site_aniso_U_11
_atom_site_aniso_U_22
_atom_site_aniso_U_33
_atom_site_aniso_U_23
_atom_site_aniso_U_13
_atom_site_aniso_U_12
Al1 0.0256(3) 0.0336(3) 0.0303(3) -0.0074(3) 0.0128(3) -0.0043(3)
C2 0.0431(13) 0.0619(15) 0.0403(14) 0.0058(12) 0.0149(11) 0.0077(12)
C1 0.0551(15) 0.0471(14) 0.0711(18) -0.0248(13) 0.0357(14) -0.0111(12)
O1 0.0279(7) 0.0428(8) 0.0279(7) -0.0098(6) 0.0147(6) -0.0084(6)
N1 0.0229(8) 0.0299(8) 0.0325(9) -0.0004(7) 0.0143(7) -0.0029(7)
C10 0.0279(10) 0.0457(12) 0.0457(13) 0.0023(10) 0.0199(10) -0.0082(9)
C13 0.0462(14) 0.093(2) 0.0743(19) -0.0197(17) 0.0446(15) -0.0174(14)
C12 0.0361(14) 0.116(2) 0.0590(17) -0.0228(17) 0.0252(13) -0.0324(15)
C11 0.0615(19) 0.0665(19) 0.150(3) 0.047(2) 0.056(2) -0.0048(15)
C9 0.0297(10) 0.0324(10) 0.0308(11) -0.0003(9) 0.0182(9) 0.0002(8)
C4 0.0250(9) 0.0241(9) 0.0304(11) 0.0009(8) 0.0154(8) 0.0005(7)
C3 0.0244(9) 0.0229(9) 0.0286(10) -0.0019(8) 0.0133(8) 0.0018(8)
C7 0.0327(10) 0.0356(10) 0.0278(11) -0.0038(9) 0.0170(9) -0.0020(9)
C5 0.0261(10) 0.0303(10) 0.0364(12) -0.0018(9) 0.0152(9) -0.0041(8)
C8 0.0240(9) 0.0269(9) 0.0292(10) -0.0005(8) 0.0137(8) 0.0002(8)
C6 0.0309(10) 0.0372(11) 0.0297(11) -0.0085(9) 0.0131(9) -0.0085(9)
Cl1 0.1521(9) 0.0875(6) 0.0660(5) -0.0220(4) 0.0707(6) -0.0415(6)
C14 0.062(2) 0.0406(18) 0.078(3) 0.000 0.040(2) 0.000

loop_
_atom_type_symbol
_atom_type_description
_atom_type_scat_dispersion_real
_atom_type_scat_dispersion_imag
_atom_type_scat_source
C C 0.0033 0.0016 'International Tables Vol C Tables 4.2.6.8 and 6.1.1.4'
H H 0.0000 0.0000 'International Tables Vol C Tables 4.2.6.8 and 6.1.1.4'
N N 0.0061 0.0033 'International Tables Vol C Tables 4.2.6.8 and 6.1.1.4'
O O 0.0106 0.0060 'International Tables Vol C Tables 4.2.6.8 and 6.1.1.4'
Al Al 0.0645 0.0514 'International Tables Vol C Tables 4.2.6.8 and 6.1.1.4'
Cl Cl 0.1484 0.1585 'International Tables Vol C Tables 4.2.6.8 and 6.1.1.4'

loop_
_geom_angle_atom_site_label_1
_geom_angle_atom_site_label_2
_geom_angle_atom_site_label_3
_geom_angle
_geom_angle_site_symmetry_1
_geom_angle_site_symmetry_3
O1 Al1 C1 107.87(9) . .
O1 Al1 C2 110.01(9) . .
C1 Al1 C2 120.57(12) . .
O1 Al1 N1 95.74(6) . .
C1 Al1 N1 112.34(10) . .
C2 Al1 N1 107.47(9) . .
Al1 C2 H2A 109.5 . .
Al1 C2 H2B 109.5 . .
H2A C2 H2B 109.5 . .
Al1 C2 H2C 109.5 . .
H2A C2 H2C 109.5 . .
H2B C2 H2C 109.5 . .
Al1 C1 H1A 109.5 . .
Al1 C1 H1B 109.5 . .
H1A C1 H1B 109.5 . .
Al1 C1 H1C 109.5 . .
H1A C1 H1C 109.5 . .
H1B C1 H1C 109.5 . .
C3 O1 Al1 131.03(12) . .
C9 N1 C10 116.80(17) . .
C9 N1 Al1 120.42(13) . .
C10 N1 Al1 122.78(13) . .
C11 C10 N1 107.30(17) . .
C11 C10 C13 112.2(2) . .
N1 C10 C13 111.23(17) . .
C11 C10 C12 110.0(2) . .
N1 C10 C12 108.24(18) . .
C13 C10 C12 107.8(2) . .
C10 C13 H13A 109.5 . .
C10 C13 H13B 109.5 . .
H13A C13 H13B 109.5 . .
C10 C13 H13C 109.5 . .
H13A C13 H13C 109.5 . .
H13B C13 H13C 109.5 . .
C10 C12 H12A 109.5 . .
C10 C12 H12B 109.5 . .
H12A C12 H12B 109.5 . .
C10 C12 H12C 109.5 . .
H12A C12 H12C 109.5 . .
H12B C12 H12C 109.5 . .
C10 C11 H11A 109.5 . .
C10 C11 H11B 109.5 . .
H11A C11 H11B 109.5 . .
C10 C11 H11C 109.5 . .
H11A C11 H11C 109.5 . .
H11B C11 H11C 109.5 . .
N1 C9 C8 127.62(18) . .
N1 C9 H9 116.2 . .
C8 C9 H9 116.2 . .
C5 C4 C3 118.48(17) . .
C5 C4 C4 120.82(18) . 2_655
C3 C4 C4 120.69(19) . 2_655
O1 C3 C8 120.93(16) . .
O1 C3 C4 120.06(16) . .
C8 C3 C4 118.98(17) . .
C6 C7 C8 120.50(18) . .
C6 C7 H7 119.7 . .
C8 C7 H7 119.7 . .
C4 C5 C6 122.58(17) . .
C4 C5 H5 118.7 . .
C6 C5 H5 118.7 . .
C7 C8 C3 120.31(16) . .
C7 C8 C9 116.40(17) . .
C3 C8 C9 123.27(17) . .
C7 C6 C5 119.12(18) . .
C7 C6 H6 120.4 . .
C5 C6 H6 120.4 . .
Cl1 C14 Cl1 113.0(2) . 2_656
Cl1 C14 H14A 109.0 . .
Cl1 C14 H14A 109.0 2_656 .
Cl1 C14 H14B 109.0 . .
Cl1 C14 H14B 109.0 2_656 .
H14A C14 H14B 107.8 . .

loop_
_geom_bond_atom_site_label_1
_geom_bond_atom_site_label_2
_geom_bond_distance
_geom_bond_site_symmetry_2
Al1 O1 1.7782(13) .
Al1 C1 1.954(2) .
Al1 C2 1.956(2) .
Al1 N1 1.9706(17) .
C2 H2A 0.9800 .
C2 H2B 0.9800 .
C2 H2C 0.9800 .
C1 H1A 0.9800 .
C1 H1B 0.9800 .
C1 H1C 0.9800 .
O1 C3 1.323(2) .
N1 C9 1.293(2) .
N1 C10 1.514(2) .
C10 C11 1.506(3) .
C10 C13 1.518(3) .
C10 C12 1.522(3) .
C13 H13A 0.9800 .
C13 H13B 0.9800 .
C13 H13C 0.9800 .
C12 H12A 0.9800 .
C12 H12B 0.9800 .
C12 H12C 0.9800 .
C11 H11A 0.9800 .
C11 H11B 0.9800 .
C11 H11C 0.9800 .
C9 C8 1.448(2) .
C9 H9 0.9500 .
C4 C5 1.387(3) .
C4 C3 1.415(2) .
C4 C4 1.494(4) 2_655
C3 C8 1.411(3) .
C7 C6 1.373(3) .
C7 C8 1.401(3) .
C7 H7 0.9500 .
C5 C6 1.389(3) .
C5 H5 0.9500 .
C6 H6 0.9500 .
Cl1 C14 1.731(2) .
C14 Cl1 1.731(2) 2_656
C14 H14A 0.9900 .
C14 H14B 0.9900 .
